data_7157702
loop_
_publ_author_name
'Stadelmann, Thomas'
'Subramanian, Govindan'
'Menon, Sanjay'
'Townsend, Chad E.'
'Lokey, R. Scott'
'Ebert, Marc-Olivier'
'Riniker, Sereina'

_publ_section_title
;
 Connecting the conformational behavior of cyclic octadepsipeptides with
 their ionophoric property and membrane permeability.
;
_journal_issue 36
_journal_name_full 'Organic &amp; biomolecular chemistry'
_journal_page_first 7110
_journal_page_last 7126
_journal_paper_doi 10.1039/d0ob01447h
_journal_volume 18
_journal_year 2020
_chemical_absolute_configuration ad
_chemical_formula_moiety 'C52 H76 N4 O12, C H4 O'
_chemical_formula_sum 'C53 H80 N4 O13'
_chemical_formula_weight 981.21
_chemical_name_systematic PF1022A
_space_group_crystal_system monoclinic
_space_group_IT_number 4
_space_group_name_Hall 'P 2yb'
_space_group_name_H-M_alt 'P 1 21 1'
_atom_sites_solution_hydrogens geom
_atom_sites_solution_primary dual
_audit_creation_date 2019-10-29
_audit_creation_method
;
Olex2 1.3
(compiled 2019.09.11 svn.r3662 for OlexSys, GUI svn.r5938)
;
_audit_update_record
;
2020-05-15 deposited with the CCDC.	2020-09-09 downloaded from the CCDC.
;
_cell_angle_alpha 90
_cell_angle_beta 110.1570(10)
_cell_angle_gamma 90
_cell_formula_units_Z 2
_cell_length_a 14.40860(10)
_cell_length_b 13.78330(10)
_cell_length_c 14.46940(10)
_cell_measurement_reflns_used 60765
_cell_measurement_temperature 100.0(1)
_cell_measurement_theta_max 79.3860
_cell_measurement_theta_min 3.2140
_cell_volume 2697.59(4)
_computing_cell_refinement 'CrysAlisPro 1.171.40.42a (Rigaku OD, 2019)'
_computing_data_collection 'CrysAlisPro 1.171.40.42a (Rigaku OD, 2019)'
_computing_data_reduction 'CrysAlisPro 1.171.40.42a (Rigaku OD, 2019)'
_computing_molecular_graphics 'Olex2 1.3 (Dolomanov et al., 2009)'
_computing_publication_material 'Olex2 1.3 (Dolomanov et al., 2009)'
_computing_structure_refinement 'ShelXL 2018/3 (Sheldrick, 2015)'
_computing_structure_solution 'SHELXT 2014/4 (Sheldrick, 2014)'
_diffrn_ambient_environment N~2~
_diffrn_ambient_temperature 100.0(1)
_diffrn_detector 'CCD plate'
_diffrn_detector_area_resol_mean 5.8140
_diffrn_detector_type 'Pilatus 300K'
_diffrn_measured_fraction_theta_full 1.000
_diffrn_measured_fraction_theta_max 0.993
_diffrn_measurement_details
;
List of Runs (angles in degrees, time in seconds):

  # Type    Start    End  Width  t~exp~   \w     \q     \k     \f   Frames
#--------------------------------------------------------------------------
  1  \w    -61.00  25.00   0.50    0.10    --  -26.00 100.00 -88.71  172
  2  \w     15.00  42.00   0.50    0.10    --   46.00  92.00  66.66   54
  3  \w     38.00  63.00   0.50    0.10    --   49.37  57.00  30.00   50
  4  \w      0.00  73.00   0.50    0.10    --   49.37 -77.00 150.00  146
  5  \w     85.00 112.00   0.50    0.10    --   49.37  57.00   0.00   54
  6  \w     37.00  68.00   0.50    0.10    --   49.37  38.00 -30.00   62
  7  \w     67.00 122.00   0.50    0.10    --   49.37-178.00-180.00  110
  8  \w     34.00  62.00   0.50    0.10    --   49.37  57.00-150.00   56
  9  \w     34.00  59.00   0.50    0.10    --   49.37  57.00 -60.00   50
 10  \w     41.00  72.00   0.50    0.10    --   49.37  38.00-180.00   62
 11  \w     72.00 125.00   0.50    0.10    --   49.37  38.00 -30.00  106
 12  \w     33.00  59.00   0.50    0.10    --   49.37  61.00 -31.09   52
 13  \w     34.00  79.00   0.50    0.10    --   49.37  57.00  90.00   90
 14  \w     65.00 118.00   0.50    0.10    --   49.37 178.00 -90.00  106
 15  \w     38.00  72.00   0.50    0.10    --   49.37  57.00   0.00   68
 16  \w   -104.00 -78.00   0.50    0.10    --  -49.87 -77.00  60.00   52
 17  \w    -79.00 -37.00   0.50    0.10    --  -49.87 -38.00-180.00   84
 18  \w    -64.00 -38.00   0.50    0.10    --  -49.87 -26.00-109.26   52
 19  \w   -111.00 -85.00   0.50    0.10    --  -49.87 -38.00-180.00   52
 20  \w    -91.00 -38.00   0.50    0.10    --  -49.87 -42.00-109.51  106
 21  \w   -120.00 -94.00   0.50    0.10    --  -49.87 -42.00-109.51   52
 22  \w    -53.00 -26.00   0.50    0.10    --  -49.87 -77.00  60.00   54
 23  \w   -107.00 -73.00   0.50    0.10    --  -49.87 -26.00-109.26   68
 24  \w    -56.00 -26.00   0.50    0.10    --  -49.87 -77.00 -30.00   60
 25  \w     20.00  45.00   0.50    0.10    --   50.00  90.00 153.63   50
 26  \w     33.00  59.00   0.50    0.10    --   58.00  80.00  -2.52   52
 27  \w     33.00  79.00   0.50    0.10    --   58.00  81.00  38.95   92
 28  \w     32.00  59.00   0.50    0.10    --   58.00  82.00-134.30   54
 29  \w     88.00 120.00   0.50    0.10    --   58.00  81.00  38.95   64
 30  \w     33.00  59.00   0.50    0.10    --   58.00  80.00 -79.57   52
 31  \w     37.00  63.00   0.50    0.10    --   62.00  80.00  89.56   52
 32  \w     41.00  69.00   0.50    0.10    --   66.00  81.00 128.69   56
 33  \w    -70.00 -43.00   0.50    0.30    --  -70.00 -83.00-128.85   54
 34  \w    -68.00 -43.00   0.50    0.30    --  -70.00 -83.00 -84.52   50
 35  \w    -75.00 -46.00   0.50    0.30    --  -70.00 -78.00 -37.07   58
 36  \w    -72.00 -46.00   0.50    0.30    --  -70.00 -77.00  30.00   52
 37  \w    -37.00   0.00   0.50    0.30    --  -70.00  38.00  30.00   74
 38  \w    -80.00 -46.00   0.50    0.30    --  -70.00 -77.00  90.00   68
 39  \w    -78.00 -48.00   0.50    0.30    --  -70.00 -76.00 -19.18   60
 40  \w    -70.00 -44.00   0.50    0.30    --  -70.00 -81.00 166.86   52
 41  \w    -72.00 -47.00   0.50    0.30    --  -70.00 -75.00  -9.84   50
 42  \w     52.00  87.00   0.50    0.10    --   74.00  73.00-173.87   70
 43  \w     52.00  88.00   0.50    0.10    --   74.00  73.00 111.36   72
 44  \w     49.00  97.00   0.50    0.10    --   74.00  80.00 -61.73   96
 45  \w    112.00 138.00   0.50    0.10    --   74.00  78.00  36.57   52
 46  \w     50.00  76.00   0.50    0.10    --   74.00  78.00  36.57   52
 47  \w     50.00  79.00   0.50    0.10    --   74.00  79.00 146.34   58
 48  \w     50.00  79.00   0.50    0.10    --   74.00  79.00  63.85   58
 49  \w    117.00 145.00   0.50    0.10    --   78.00  70.00 -44.87   56
 50  \w     57.00  96.00   0.50    0.10    --   78.00  70.00 -44.87   78
 51  \w    115.00 146.00   0.50    0.10    --   78.00  68.00-129.16   62
 52  \w     58.00  93.00   0.50    0.10    --   78.00  68.00-129.16   70
 53  \w    112.00 158.00   0.50    0.30    --   86.00  57.00 152.36   92
 54  \w     70.00  99.00   0.50    0.30    --   86.00  57.00 152.36   58
 55  \w     69.00 104.00   0.50    0.30    --   86.00  61.00-106.36   70
 56  \w     86.00 111.00   0.50    0.30    --  110.00  77.00  60.00   50
 57  \w    142.00 170.00   0.50    0.30    --  110.00  77.00   0.00   56
 58  \w     88.00 139.00   0.50    0.30    --  110.00  77.00   0.00  102
 59  \w    124.00 170.00   0.50    0.30    --  110.00  77.00 -30.00   92
 60  \w     86.00 113.00   0.50    0.30    --  110.00  77.00 -30.00   54
 61  \w     94.00 153.00   0.50    0.30    --  110.00  57.00-120.00  118
 62  \w     86.00 164.00   0.50    0.30    --  110.00  77.00  90.00  156
 63  \w     95.00 129.00   0.50    0.30    --  110.00  57.00-180.00   68
 64  \w     43.00 110.00   0.50    0.30    --  110.00 -99.00  90.00  134
 65  \w     38.00  63.00   0.50    0.30    --  110.00 -57.00-180.00   50
 66  \w     94.00 136.00   0.50    0.30    --  110.00  57.00 -30.00   84
 67  \w    132.00 175.00   0.50    0.30    --  110.00  77.00-120.00   86
 68  \w    120.00 172.00   0.50    0.30    --  110.00  77.00-180.00  104
 69  \w     94.00 137.00   0.50    0.30    --  110.00  57.00  30.00   86
 70  \w     88.00 116.00   0.50    0.30    --  110.00  77.00-180.00   56
 71  \w     45.00 126.00   0.50    0.30    --  110.00 -77.00 -90.00  162
 72  \w     48.00 110.00   0.50    0.30    --  110.00 -99.00  60.00  124
 73  \w    138.00 173.00   0.50    0.30    --  110.00  77.00 150.00   70
 74  \w     86.00 112.00   0.50    0.30    --  110.00  77.00 150.00   52
 75  \w     58.00 118.00   0.50    0.30    --  110.00-125.00 -60.00  120
 76  \w     87.00 174.00   0.50    0.30    --  110.00  77.00  30.00  174
 77  \w     97.00 122.00   0.50    0.30    --  110.00  57.00   0.00   50
 78  \w     38.00  63.00   0.50    0.30    --  110.00 -57.00  60.00   50
 79  \w     77.00 130.00   0.50    0.30    --  110.00 -77.00 120.00  106
 80  \w     90.00 174.00   0.50    0.30    --  110.00  77.00 120.00  168
 81  \w    139.00 175.00   0.50    0.30    --  110.00  77.00 -60.00   72
 82  \w     86.00 127.00   0.50    0.30    --  110.00  77.00-120.00   82
 83  \w     45.00  73.00   0.50    0.30    --  110.00 -77.00 120.00   56
 84  \w     86.00 125.00   0.50    0.30    --  110.00  77.00 -60.00   78
 85  \w     96.00 171.00   0.50    0.30    --  110.00  57.00-150.00  150
 86  \w     85.00 110.00   0.50    0.30    --  110.00 -99.00 -30.00   50
 87  \w     86.00 174.00   0.50    0.30    --  110.00  77.00 -90.00  176
 88  \w    124.00 169.00   0.50    0.30    --  110.00  77.00  60.00   90
 89  \w    100.00 130.00   0.50    0.30    --  110.00  38.00  90.00   60
 90  \w     53.00 101.00   0.50    0.30    --  110.00 -99.00-180.00   96
 91  \w     43.00  69.00   0.50    0.30    --  110.00 -99.00 -30.00   52
;
_diffrn_measurement_device 'four-circle diffractometer'
_diffrn_measurement_device_type 'XtaLAB Synergy, Dualflex, Pilatus 300K'
_diffrn_measurement_method '\w scans'
_diffrn_orient_matrix_type 'CrysAlisPro convention (1999,Acta A55,543-557)'
_diffrn_orient_matrix_UB_11 -0.1011708000
_diffrn_orient_matrix_UB_12 -0.0381466000
_diffrn_orient_matrix_UB_13 -0.0020091000
_diffrn_orient_matrix_UB_21 0.0349864000
_diffrn_orient_matrix_UB_22 0.0063396000
_diffrn_orient_matrix_UB_23 0.1131427000
_diffrn_orient_matrix_UB_31 -0.0388539000
_diffrn_orient_matrix_UB_32 0.1048961000
_diffrn_orient_matrix_UB_33 -0.0074609000
_diffrn_radiation_monochromator mirror
_diffrn_radiation_probe x-ray
_diffrn_radiation_type 'Cu K\a'
_diffrn_radiation_wavelength 1.54184
_diffrn_reflns_av_R_equivalents 0.0423
_diffrn_reflns_av_unetI/netI 0.0233
_diffrn_reflns_Laue_measured_fraction_full 1.000
_diffrn_reflns_Laue_measured_fraction_max 0.993
_diffrn_reflns_limit_h_max 18
_diffrn_reflns_limit_h_min -18
_diffrn_reflns_limit_k_max 17
_diffrn_reflns_limit_k_min -16
_diffrn_reflns_limit_l_max 18
_diffrn_reflns_limit_l_min -18
_diffrn_reflns_number 74402
_diffrn_reflns_point_group_measured_fraction_full 0.990
_diffrn_reflns_point_group_measured_fraction_max 0.962
_diffrn_reflns_theta_full 67.684
_diffrn_reflns_theta_max 79.728
_diffrn_reflns_theta_min 3.254
_diffrn_source 'micro-focus sealed X-ray tube'
_diffrn_source_type 'PhotonJet (Cu) X-ray Source'
_exptl_absorpt_coefficient_mu 0.701
_exptl_absorpt_correction_T_max 1.000
_exptl_absorpt_correction_T_min 0.532
_exptl_absorpt_correction_type gaussian
_exptl_absorpt_process_details
;
CrysAlisPro 1.171.40.42a (Rigaku Oxford Diffraction, 2019)
Numerical absorption correction based on gaussian integration over
			a multifaceted crystal model
Empirical absorption correction using spherical harmonics,
 implemented in SCALE3 ABSPACK scaling algorithm.
;
_exptl_crystal_colour 'clear colourless'
_exptl_crystal_colour_lustre clear
_exptl_crystal_colour_primary colourless
_exptl_crystal_density_diffrn 1.208
_exptl_crystal_description block
_exptl_crystal_F_000 1060
_exptl_crystal_recrystallization_method 'Re-crystallisation from solvent: Methanol'
_exptl_crystal_size_max 0.218
_exptl_crystal_size_mid 0.191
_exptl_crystal_size_min 0.151
_refine_diff_density_max 0.152
_refine_diff_density_min -0.158
_refine_diff_density_rms 0.033
_refine_ls_abs_structure_details
;
 Flack x determined using 4954 quotients [(I+)-(I-)]/[(I+)+(I-)]
 (Parsons, Flack and Wagner, Acta Cryst. B69 (2013) 249-259).
;
_refine_ls_abs_structure_Flack -0.01(4)
_refine_ls_extinction_method none
_refine_ls_goodness_of_fit_ref 1.073
_refine_ls_hydrogen_treatment constr
_refine_ls_matrix_type full
_refine_ls_number_parameters 662
_refine_ls_number_reflns 11334
_refine_ls_number_restraints 5
_refine_ls_restrained_S_all 1.073
_refine_ls_R_factor_all 0.0287
_refine_ls_R_factor_gt 0.0280
_refine_ls_shift/su_max 0.001
_refine_ls_shift/su_mean 0.000
_refine_ls_structure_factor_coef Fsqd
_refine_ls_weighting_details 'w=1/[\s^2^(Fo^2^)+(0.0333P)^2^+0.4259P] where P=(Fo^2^+2Fc^2^)/3'
_refine_ls_weighting_scheme calc
_refine_ls_wR_factor_gt 0.0695
_refine_ls_wR_factor_ref 0.0699
_reflns_Friedel_coverage 0.859
_reflns_Friedel_fraction_full 0.979
_reflns_Friedel_fraction_max 0.929
_reflns_number_gt 11065
_reflns_number_total 11334
_reflns_threshold_expression 'I > 2\s(I)'
_cod_data_source_file d0ob01447h2.cif
_cod_data_source_block loc271019_1_2
_cod_depositor_comments 'Adding full bibliography for 7157702--7157703.cif.'
_cod_database_code 7157702
_shelx_shelxl_version_number 2018/3
_chemical_oxdiff_formula C52H78N4O13
_shelx_space_group_comment
;
The symmetry employed for this shelxl refinement is uniquely defined
by the following loop, which should always be used as a source of
symmetry information in preference to the above space-group names.
They are only intended as comments.
;
_reflns_odcompleteness_completeness 100.00
_reflns_odcompleteness_iscentric 1
_reflns_odcompleteness_theta 66.97
_olex2_refinement_description
;
1. Fixed Uiso
 At 1.2 times of:
  All C(H) groups, All C(H,H) groups
 At 1.5 times of:
  All C(H,H,H) groups, All O(H) groups
2. Restrained distances
 O1A-C1A \\sim O1B-C1B
 with sigma of 0.02
3. Uiso/Uaniso restraints and constraints
Uanis(C1A) = Uanis(C1B)
4. Rigid body (RIGU) restrains
 O1B, C1B
 with sigma for 1-2 distances of 0.004 and sigma for 1-3 distances of 0.004
5. Others
 Sof(O1B)=Sof(H1B)=Sof(C1B)=Sof(H1BA)=Sof(H1BB)=Sof(H1BC)=1-FVAR(1)
 Sof(O1A)=Sof(H1A)=Sof(C1A)=Sof(H1AA)=Sof(H1AB)=Sof(H1AC)=FVAR(1)
6.a Ternary CH refined with riding coordinates:
 C3(H3), C4(H4), C5(H5), C6(H6), C9(H9), C17(H17), C18(H18), C20(H20),
 C24(H24), C36(H36), C42(H42), C48(H48)
6.b Secondary CH2 refined with riding coordinates:
 C7(H7A,H7B), C11(H11A,H11B), C12(H12A,H12B), C27(H27A,H27B), C32(H32A,H32B),
 C34(H34A,H34B)
6.c Aromatic/amide H refined with riding coordinates:
 C15(H15), C19(H19), C23(H23), C29(H29), C35(H35), C39(H39), C45(H45),
 C49(H49), C50(H50), C51(H51)
6.d Idealised Me refined as rotating group:
 C10(H10A,H10B,H10C), C16(H16A,H16B,H16C), C21(H21A,H21B,H21C), C22(H22A,H22B,
 H22C), C25(H25A,H25B,H25C), C26(H26A,H26B,H26C), C28(H28A,H28B,H28C), C33(H33A,
 H33B,H33C), C37(H37A,H37B,H37C), C41(H41A,H41B,H41C), C44(H44A,H44B,H44C),
 C46(H46A,H46B,H46C), C47(H47A,H47B,H47C), C52(H52A,H52B,H52C), C1A(H1AA,H1AB,
 H1AC), C1B(H1BA,H1BB,H1BC)
6.e Idealised tetrahedral OH refined as rotating group:
 O1A(H1A), O1B(H1B)
;
_olex2_date_sample_data_collection 2019-10-28
_olex2_date_sample_submission 2019-10-25
_olex2_submission_original_sample_id loc271019_1_2
_olex2_submission_special_instructions 'No special instructions were received'
_oxdiff_exptl_absorpt_empirical_details
;
Empirical correction (ABSPACK) includes:
- Absorption correction using spherical harmonics
- Frame scaling
- Detector area scaling
;
_oxdiff_exptl_absorpt_empirical_full_max 1.422
_oxdiff_exptl_absorpt_empirical_full_min 0.797

loop_
_space_group_symop_operation_xyz
'x, y, z'
'-x, y+1/2, -z'

loop_
_atom_site_label
_atom_site_type_symbol
_atom_site_fract_x
_atom_site_fract_y
_atom_site_fract_z
_atom_site_U_iso_or_equiv
_atom_site_adp_type
_atom_site_occupancy
_atom_site_site_symmetry_order
_atom_site_calc_flag
_atom_site_refinement_flags_posn
_atom_site_refinement_flags_adp
_atom_site_refinement_flags_occupancy
_atom_site_disorder_assembly
_atom_site_disorder_group
O1 O 0.24853(8) 0.53596(9) 0.16699(8) 0.0181(2) Uani 1 1 d . . . . .
O2 O -0.09025(8) 0.36901(9) 0.24395(8) 0.0196(2) Uani 1 1 d . . . . .
O3 O 0.31055(8) 0.39787(9) 0.65127(8) 0.0189(2) Uani 1 1 d . . . . .
O4 O 0.57429(9) 0.59000(10) 0.36895(8) 0.0214(2) Uani 1 1 d . . . . .
O5 O 0.14173(9) 0.59097(10) 0.02317(9) 0.0237(3) Uani 1 1 d . . . . .
O6 O 0.44787(9) 0.70872(10) 0.22826(9) 0.0260(3) Uani 1 1 d . . . . .
O7 O 0.25973(9) 0.32380(10) 0.50330(9) 0.0264(3) Uani 1 1 d . . . . .
O8 O 0.21792(9) 0.36196(9) 0.08748(9) 0.0233(3) Uani 1 1 d . . . . .
O9 O 0.01100(9) 0.47701(10) 0.41128(9) 0.0251(3) Uani 1 1 d . . . . .
O10 O 0.36203(9) 0.53832(10) 0.55458(10) 0.0283(3) Uani 1 1 d . . . . .
O11 O 0.47783(11) 0.45895(11) 0.35459(9) 0.0311(3) Uani 1 1 d . . . . .
O12 O 0.03255(9) 0.26291(10) 0.25797(9) 0.0256(3) Uani 1 1 d . . . . .
N1 N 0.50452(10) 0.46757(11) 0.55526(10) 0.0182(3) Uani 1 1 d . . . . .
N2 N 0.40653(10) 0.57903(10) 0.12567(10) 0.0163(3) Uani 1 1 d . . . . .
N3 N 0.06546(10) 0.34143(10) 0.09441(10) 0.0169(3) Uani 1 1 d . . . . .
N4 N 0.06408(10) 0.33485(11) 0.48976(10) 0.0187(3) Uani 1 1 d . . . . .
C1 C 0.22482(12) 0.58248(12) 0.08125(12) 0.0165(3) Uani 1 1 d . . . . .
C2 C 0.42205(12) 0.47244(13) 0.58043(12) 0.0194(3) Uani 1 1 d . . . . .
C3 C 0.14877(13) 0.44610(14) 0.74574(13) 0.0227(4) Uani 1 1 d . . . . .
H3 H 0.219817 0.459623 0.766824 0.027 Uiso 1 1 calc R U . . .
C4 C 0.16971(12) 0.48052(12) 0.18273(12) 0.0178(3) Uani 1 1 d . . . . .
H4 H 0.109362 0.519389 0.167827 0.021 Uiso 1 1 calc R U . . .
C5 C 0.41130(11) 0.39471(13) 0.65217(12) 0.0185(3) Uani 1 1 d . . . . .
H5 H 0.427808 0.330189 0.633931 0.022 Uiso 1 1 calc R U . . .
C6 C 0.31522(11) 0.62649(12) 0.06510(11) 0.0163(3) Uani 1 1 d . . . . .
H6 H 0.319350 0.694407 0.086188 0.020 Uiso 1 1 calc R U . . .
C7 C 0.62960(13) 0.59649(14) 0.56704(12) 0.0224(3) Uani 1 1 d . . . . .
H7A H 0.681008 0.548613 0.574467 0.027 Uiso 1 1 calc R U . . .
H7B H 0.642391 0.650531 0.530182 0.027 Uiso 1 1 calc R U . . .
C8 C 0.15219(12) 0.39082(12) 0.11593(11) 0.0167(3) Uani 1 1 d . . . . .
C9 C 0.13858(11) 0.38560(13) 0.57064(12) 0.0183(3) Uani 1 1 d . . . . .
H9 H 0.127293 0.455273 0.558346 0.022 Uiso 1 1 calc R U . . .
C10 C 0.20951(14) 0.45174(14) 0.29073(13) 0.0248(4) Uani 1 1 d . . . . .
H10A H 0.271332 0.418412 0.304548 0.037 Uiso 1 1 calc R U . . .
H10B H 0.162976 0.409750 0.304920 0.037 Uiso 1 1 calc R U . . .
H10C H 0.219368 0.508870 0.330918 0.037 Uiso 1 1 calc R U . . .
C11 C 0.12457(12) 0.36373(13) 0.66987(12) 0.0197(3) Uani 1 1 d . . . . .
H11A H 0.056330 0.344671 0.656207 0.024 Uiso 1 1 calc R U . . .
H11B H 0.165593 0.308398 0.699631 0.024 Uiso 1 1 calc R U . . .
C12 C 0.30158(12) 0.62645(13) -0.04463(12) 0.0198(3) Uani 1 1 d . . . . .
H12A H 0.296027 0.559827 -0.067503 0.024 Uiso 1 1 calc R U . . .
H12B H 0.239928 0.658953 -0.080423 0.024 Uiso 1 1 calc R U . . .
C13 C 0.00206(12) 0.38851(13) 0.41725(12) 0.0187(3) Uani 1 1 d . . . . .
C14 C 0.46637(12) 0.62711(13) 0.20485(12) 0.0172(3) Uani 1 1 d . . . . .
C15 C 0.65875(14) 0.71562(15) 0.00553(15) 0.0284(4) Uani 1 1 d . . . . .
H15 H 0.663325 0.772882 -0.026634 0.034 Uiso 1 1 calc R U . . .
C16 C 0.41851(12) 0.47700(13) 0.10295(13) 0.0194(3) Uani 1 1 d . . . . .
H16A H 0.355283 0.450301 0.065094 0.029 Uiso 1 1 calc R U . . .
H16B H 0.445935 0.441154 0.163143 0.029 Uiso 1 1 calc R U . . .
H16C H 0.462158 0.472826 0.065762 0.029 Uiso 1 1 calc R U . . .
C17 C 0.63729(14) 0.63273(14) 0.66929(12) 0.0252(4) Uani 1 1 d . . . . .
H17 H 0.625998 0.577901 0.707231 0.030 Uiso 1 1 calc R U . . .
C18 C 0.38519(13) 0.67578(14) -0.06933(13) 0.0230(4) Uani 1 1 d . . . . .
H18 H 0.447065 0.641371 -0.035161 0.028 Uiso 1 1 calc R U . . .
C19 C -0.22209(15) 0.25286(15) 0.46065(14) 0.0276(4) Uani 1 1 d . . . . .
H19 H -0.245369 0.212338 0.406111 0.033 Uiso 1 1 calc R U . . .
C20 C -0.01906(11) 0.37478(12) 0.11952(11) 0.0165(3) Uani 1 1 d . . . . .
H20 H -0.011596 0.444807 0.131509 0.020 Uiso 1 1 calc R U . . .
C21 C 0.56193(17) 0.71125(18) 0.66476(16) 0.0375(5) Uani 1 1 d . . . . .
H21A H 0.570278 0.764212 0.625252 0.056 Uiso 1 1 calc R U . . .
H21B H 0.571424 0.734005 0.730093 0.056 Uiso 1 1 calc R U . . .
H21C H 0.496460 0.685169 0.636079 0.056 Uiso 1 1 calc R U . . .
C22 C 0.05907(13) 0.24585(13) 0.04899(13) 0.0226(4) Uani 1 1 d . . . . .
H22A H 0.025604 0.251307 -0.020767 0.034 Uiso 1 1 calc R U . . .
H22B H 0.022948 0.202683 0.076234 0.034 Uiso 1 1 calc R U . . .
H22C H 0.124445 0.220758 0.061670 0.034 Uiso 1 1 calc R U . . .
C23 C -0.15597(13) 0.37335(16) 0.62297(14) 0.0291(4) Uani 1 1 d . . . . .
H23 H -0.134734 0.414449 0.677208 0.035 Uiso 1 1 calc R U . . .
C24 C 0.56474(12) 0.58017(14) 0.26681(11) 0.0186(3) Uani 1 1 d . . . . .
H24 H 0.567035 0.511838 0.249001 0.022 Uiso 1 1 calc R U . . .
C25 C 0.12394(15) 0.41179(16) 0.83504(14) 0.0299(4) Uani 1 1 d . . . . .
H25A H 0.055791 0.392545 0.814314 0.045 Uiso 1 1 calc R U . . .
H25B H 0.135270 0.463712 0.881867 0.045 Uiso 1 1 calc R U . . .
H25C H 0.165181 0.357586 0.864989 0.045 Uiso 1 1 calc R U . . .
C26 C 0.39752(15) 0.78172(14) -0.03736(16) 0.0301(4) Uani 1 1 d . . . . .
H26A H 0.447756 0.811149 -0.057670 0.045 Uiso 1 1 calc R U . . .
H26B H 0.416470 0.785387 0.032989 0.045 Uiso 1 1 calc R U . . .
H26C H 0.336093 0.815364 -0.067238 0.045 Uiso 1 1 calc R U . . .
C27 C -0.18296(12) 0.37754(14) 0.35211(12) 0.0219(3) Uani 1 1 d . . . . .
H27A H -0.183900 0.447830 0.348675 0.026 Uiso 1 1 calc R U . . .
H27B H -0.239619 0.353212 0.298733 0.026 Uiso 1 1 calc R U . . .
C28 C 0.36324(17) 0.66830(17) -0.18050(15) 0.0346(5) Uani 1 1 d . . . . .
H28A H 0.303607 0.703158 -0.214808 0.052 Uiso 1 1 calc R U . . .
H28B H 0.355222 0.601368 -0.199988 0.052 Uiso 1 1 calc R U . . .
H28C H 0.417155 0.695706 -0.196367 0.052 Uiso 1 1 calc R U . . .
C29 C 0.64904(14) 0.54227(15) 0.00737(14) 0.0264(4) Uani 1 1 d . . . . .
H29 H 0.645160 0.482941 -0.024362 0.032 Uiso 1 1 calc R U . . .
C30 C -0.02071(12) 0.32680(13) 0.21374(12) 0.0183(3) Uani 1 1 d . . . . .
C31 C -0.18951(12) 0.34542(14) 0.44968(12) 0.0210(3) Uani 1 1 d . . . . .
C32 C -0.11790(11) 0.35791(13) 0.03500(12) 0.0186(3) Uani 1 1 d . . . . .
H32A H -0.129548 0.288624 0.026615 0.022 Uiso 1 1 calc R U . . .
H32B H -0.170841 0.385544 0.053603 0.022 Uiso 1 1 calc R U . . .
C33 C 0.57273(13) 0.38518(14) 0.57729(13) 0.0239(4) Uani 1 1 d . . . . .
H33A H 0.625462 0.396510 0.638458 0.036 Uiso 1 1 calc R U . . .
H33B H 0.599576 0.377787 0.525485 0.036 Uiso 1 1 calc R U . . .
H33C H 0.537906 0.327184 0.582370 0.036 Uiso 1 1 calc R U . . .
C34 C 0.65137(12) 0.63671(14) 0.25557(12) 0.0202(3) Uani 1 1 d . . . . .
H34A H 0.647499 0.703701 0.274468 0.024 Uiso 1 1 calc R U . . .
H34B H 0.712784 0.609752 0.299837 0.024 Uiso 1 1 calc R U . . .
C35 C 0.65389(14) 0.62765(16) -0.04133(14) 0.0291(4) Uani 1 1 d . . . . .
H35 H 0.653872 0.625631 -0.105587 0.035 Uiso 1 1 calc R U . . .
C36 C -0.12238(12) 0.40169(13) -0.06402(12) 0.0195(3) Uani 1 1 d . . . . .
H36 H -0.071300 0.370524 -0.084247 0.023 Uiso 1 1 calc R U . . .
C37 C 0.05912(14) 0.22872(13) 0.49563(14) 0.0249(4) Uani 1 1 d . . . . .
H37A H 0.118694 0.204939 0.544135 0.037 Uiso 1 1 calc R U . . .
H37B H 0.052057 0.200979 0.432703 0.037 Uiso 1 1 calc R U . . .
H37C H 0.003380 0.210851 0.513874 0.037 Uiso 1 1 calc R U . . .
C38 C 0.52323(12) 0.52520(13) 0.40228(12) 0.0201(3) Uani 1 1 d . . . . .
C39 C -0.15764(13) 0.40604(15) 0.53156(13) 0.0247(4) Uani 1 1 d . . . . .
H39 H -0.137306 0.468917 0.525039 0.030 Uiso 1 1 calc R U . . .
C40 C 0.65247(12) 0.63381(13) 0.15126(12) 0.0194(3) Uani 1 1 d . . . . .
C41 C 0.74185(16) 0.67084(17) 0.72063(14) 0.0334(4) Uani 1 1 d . . . . .
H41A H 0.788475 0.619256 0.727283 0.050 Uiso 1 1 calc R U . . .
H41B H 0.747752 0.694945 0.784659 0.050 Uiso 1 1 calc R U . . .
H41C H 0.755140 0.722325 0.682263 0.050 Uiso 1 1 calc R U . . .
C42 C -0.08758(12) 0.33925(13) 0.34083(11) 0.0191(3) Uani 1 1 d . . . . .
H42 H -0.083343 0.268491 0.347639 0.023 Uiso 1 1 calc R U . . .
C43 C 0.24154(12) 0.36364(13) 0.56869(12) 0.0186(3) Uani 1 1 d . . . . .
C44 C -0.10296(14) 0.51019(14) -0.05693(14) 0.0266(4) Uani 1 1 d . . . . .
H44A H -0.150235 0.541744 -0.033841 0.040 Uiso 1 1 calc R U . . .
H44B H -0.108937 0.535060 -0.120701 0.040 Uiso 1 1 calc R U . . .
H44C H -0.037424 0.522370 -0.011762 0.040 Uiso 1 1 calc R U . . .
C45 C -0.22048(16) 0.21976(16) 0.55201(15) 0.0326(4) Uani 1 1 d . . . . .
H45 H -0.242585 0.157560 0.558334 0.039 Uiso 1 1 calc R U . . .
C46 C -0.22296(13) 0.37956(15) -0.14174(12) 0.0254(4) Uani 1 1 d . . . . .
H46A H -0.231594 0.310584 -0.149129 0.038 Uiso 1 1 calc R U . . .
H46B H -0.226147 0.407673 -0.203464 0.038 Uiso 1 1 calc R U . . .
H46C H -0.274326 0.406517 -0.121463 0.038 Uiso 1 1 calc R U . . .
C47 C 0.47609(12) 0.42096(14) 0.75647(12) 0.0229(4) Uani 1 1 d . . . . .
H47A H 0.463411 0.486852 0.770050 0.034 Uiso 1 1 calc R U . . .
H47B H 0.544390 0.414126 0.763073 0.034 Uiso 1 1 calc R U . . .
H47C H 0.461415 0.378480 0.802194 0.034 Uiso 1 1 calc R U . . .
C48 C 0.52961(12) 0.55123(13) 0.50657(12) 0.0188(3) Uani 1 1 d . . . . .
H48 H 0.479029 0.600669 0.500778 0.023 Uiso 1 1 calc R U . . .
C49 C -0.18583(15) 0.27979(16) 0.63354(14) 0.0308(4) Uani 1 1 d . . . . .
H49 H -0.182642 0.257310 0.695162 0.037 Uiso 1 1 calc R U . . .
C50 C 0.64999(12) 0.54543(13) 0.10381(13) 0.0218(3) Uani 1 1 d . . . . .
H50 H 0.648968 0.487859 0.136966 0.026 Uiso 1 1 calc R U . . .
C51 C 0.65680(13) 0.71864(14) 0.10116(14) 0.0240(4) Uani 1 1 d . . . . .
H51 H 0.658414 0.778252 0.131784 0.029 Uiso 1 1 calc R U . . .
C52 C 0.09246(17) 0.53939(16) 0.70484(15) 0.0343(4) Uani 1 1 d . . . . .
H52A H 0.114822 0.565179 0.654532 0.051 Uiso 1 1 calc R U . . .
H52B H 0.104163 0.586013 0.756918 0.051 Uiso 1 1 calc R U . . .
H52C H 0.022994 0.525648 0.677349 0.051 Uiso 1 1 calc R U . . .
O1A O 1.00645(12) 0.58819(14) 0.24691(12) 0.0295(5) Uani 0.833(4) 1 d D . P A 1
H1A H 1.014417 0.559439 0.298695 0.044 Uiso 0.833(4) 1 calc R U P A 1
C1A C 0.9065(2) 0.6189(3) 0.2053(3) 0.0314(7) Uani 0.833(4) 1 d D . P A 1
H1AA H 0.900715 0.665904 0.154685 0.047 Uiso 0.833(4) 1 calc R U P A 1
H1AB H 0.885959 0.647440 0.255635 0.047 Uiso 0.833(4) 1 calc R U P A 1
H1AC H 0.865311 0.564008 0.177489 0.047 Uiso 0.833(4) 1 calc R U P A 1
O1B O 0.8931(6) 0.6157(6) 0.2914(6) 0.030(2) Uani 0.167(4) 1 d D . P A 2
H1B H 0.927368 0.572937 0.326092 0.045 Uiso 0.167(4) 1 calc R U P A 2
C1B C 0.9307(16) 0.6403(17) 0.2158(15) 0.0314(7) Uani 0.167(4) 1 d D . P A 2
H1BA H 0.888108 0.687357 0.172762 0.047 Uiso 0.167(4) 1 calc R U P A 2
H1BB H 0.933453 0.583155 0.178894 0.047 Uiso 0.167(4) 1 calc R U P A 2
H1BC H 0.995861 0.666966 0.244593 0.047 Uiso 0.167(4) 1 calc R U P A 2

loop_
_atom_site_aniso_label
_atom_site_aniso_U_11
_atom_site_aniso_U_22
_atom_site_aniso_U_33
_atom_site_aniso_U_23
_atom_site_aniso_U_13
_atom_site_aniso_U_12
O1 0.0158(5) 0.0203(6) 0.0184(5) 0.0007(5) 0.0061(4) -0.0038(4)
O2 0.0189(5) 0.0259(6) 0.0146(5) 0.0008(5) 0.0063(4) 0.0027(5)
O3 0.0148(5) 0.0250(6) 0.0169(5) -0.0003(5) 0.0053(4) -0.0023(5)
O4 0.0235(6) 0.0262(6) 0.0151(5) -0.0023(5) 0.0075(5) -0.0078(5)
O5 0.0161(5) 0.0290(7) 0.0251(6) 0.0043(5) 0.0060(5) 0.0015(5)
O6 0.0252(6) 0.0228(7) 0.0277(6) -0.0093(5) 0.0060(5) 0.0002(5)
O7 0.0228(6) 0.0364(8) 0.0201(6) -0.0053(5) 0.0076(5) 0.0008(5)
O8 0.0209(6) 0.0243(6) 0.0290(6) -0.0046(5) 0.0142(5) -0.0012(5)
O9 0.0260(6) 0.0227(7) 0.0219(6) 0.0049(5) 0.0022(5) -0.0013(5)
O10 0.0210(6) 0.0285(7) 0.0368(7) 0.0125(6) 0.0117(5) 0.0063(5)
O11 0.0395(7) 0.0335(8) 0.0195(6) -0.0040(5) 0.0091(6) -0.0181(6)
O12 0.0263(6) 0.0264(7) 0.0264(6) 0.0076(5) 0.0117(5) 0.0067(5)
N1 0.0164(6) 0.0209(7) 0.0172(6) 0.0027(6) 0.0059(5) -0.0004(5)
N2 0.0153(6) 0.0159(7) 0.0180(6) -0.0021(5) 0.0060(5) -0.0005(5)
N3 0.0158(6) 0.0159(7) 0.0197(6) -0.0021(5) 0.0068(5) 0.0002(5)
N4 0.0178(6) 0.0197(7) 0.0164(6) 0.0002(5) 0.0029(5) -0.0001(5)
C1 0.0173(7) 0.0136(7) 0.0188(7) -0.0015(6) 0.0063(6) 0.0008(6)
C2 0.0166(7) 0.0220(9) 0.0181(7) 0.0023(7) 0.0040(6) -0.0015(7)
C3 0.0209(8) 0.0267(9) 0.0199(8) -0.0035(7) 0.0062(7) -0.0024(7)
C4 0.0162(7) 0.0187(8) 0.0213(8) -0.0015(6) 0.0098(6) -0.0032(6)
C5 0.0147(7) 0.0222(9) 0.0191(7) 0.0029(6) 0.0065(6) 0.0003(6)
C6 0.0162(7) 0.0141(8) 0.0186(7) -0.0004(6) 0.0059(6) -0.0001(6)
C7 0.0225(8) 0.0258(9) 0.0185(8) -0.0002(7) 0.0067(6) -0.0057(7)
C8 0.0179(7) 0.0170(8) 0.0155(7) 0.0022(6) 0.0061(6) 0.0011(6)
C9 0.0179(7) 0.0185(8) 0.0170(7) 0.0005(6) 0.0040(6) -0.0011(6)
C10 0.0279(9) 0.0297(10) 0.0184(8) -0.0021(7) 0.0102(7) -0.0077(7)
C11 0.0190(7) 0.0213(9) 0.0193(8) 0.0012(6) 0.0073(6) -0.0006(7)
C12 0.0198(8) 0.0204(8) 0.0199(8) 0.0007(7) 0.0077(6) 0.0005(6)
C13 0.0183(7) 0.0226(9) 0.0160(7) 0.0012(6) 0.0073(6) 0.0006(6)
C14 0.0174(7) 0.0192(8) 0.0171(7) -0.0017(6) 0.0087(6) -0.0022(6)
C15 0.0264(9) 0.0305(10) 0.0338(10) 0.0114(8) 0.0175(8) 0.0012(8)
C16 0.0186(7) 0.0156(8) 0.0232(8) -0.0023(6) 0.0062(6) 0.0009(6)
C17 0.0330(9) 0.0249(9) 0.0169(8) 0.0006(7) 0.0076(7) -0.0077(8)
C18 0.0227(8) 0.0230(9) 0.0264(9) 0.0069(7) 0.0124(7) 0.0043(7)
C19 0.0319(9) 0.0296(10) 0.0221(9) -0.0042(7) 0.0103(7) -0.0036(8)
C20 0.0149(7) 0.0164(8) 0.0189(7) -0.0010(6) 0.0069(6) -0.0004(6)
C21 0.0436(12) 0.0351(12) 0.0348(11) -0.0090(9) 0.0146(9) -0.0025(10)
C22 0.0216(8) 0.0186(9) 0.0267(9) -0.0048(7) 0.0073(7) 0.0004(6)
C23 0.0239(8) 0.0433(12) 0.0220(8) -0.0099(8) 0.0103(7) -0.0040(8)
C24 0.0191(7) 0.0231(8) 0.0140(7) -0.0013(6) 0.0063(6) -0.0023(7)
C25 0.0317(9) 0.0368(11) 0.0234(8) -0.0056(8) 0.0123(7) -0.0018(8)
C26 0.0318(10) 0.0232(10) 0.0396(11) 0.0057(8) 0.0178(9) -0.0029(8)
C27 0.0176(7) 0.0280(9) 0.0198(8) 0.0006(7) 0.0060(6) 0.0012(7)
C28 0.0431(11) 0.0387(12) 0.0307(10) 0.0072(9) 0.0239(9) 0.0057(9)
C29 0.0283(9) 0.0281(10) 0.0277(9) -0.0022(8) 0.0160(7) 0.0025(8)
C30 0.0151(7) 0.0193(8) 0.0193(8) -0.0020(6) 0.0046(6) -0.0017(6)
C31 0.0143(7) 0.0296(10) 0.0199(8) -0.0014(7) 0.0068(6) 0.0007(7)
C32 0.0160(7) 0.0206(8) 0.0194(7) 0.0005(6) 0.0065(6) -0.0018(6)
C33 0.0221(8) 0.0263(10) 0.0251(8) 0.0036(7) 0.0104(7) 0.0051(7)
C34 0.0164(7) 0.0240(9) 0.0200(8) -0.0020(7) 0.0062(6) -0.0033(7)
C35 0.0280(9) 0.0395(11) 0.0254(9) 0.0055(8) 0.0163(7) 0.0039(8)
C36 0.0179(7) 0.0221(9) 0.0196(7) 0.0016(6) 0.0077(6) 0.0003(6)
C37 0.0260(9) 0.0196(9) 0.0233(8) 0.0011(7) 0.0012(7) -0.0003(7)
C38 0.0177(7) 0.0234(9) 0.0179(8) 0.0029(7) 0.0046(6) -0.0026(6)
C39 0.0210(8) 0.0289(10) 0.0265(8) -0.0051(7) 0.0113(7) -0.0032(7)
C40 0.0136(7) 0.0232(9) 0.0231(8) -0.0001(7) 0.0084(6) -0.0010(6)
C41 0.0373(11) 0.0351(11) 0.0206(9) -0.0014(8) 0.0007(8) -0.0106(9)
C42 0.0189(7) 0.0239(9) 0.0142(7) 0.0013(6) 0.0055(6) -0.0001(6)
C43 0.0195(7) 0.0191(8) 0.0161(7) 0.0031(6) 0.0049(6) -0.0018(6)
C44 0.0261(9) 0.0245(10) 0.0245(9) 0.0067(7) 0.0025(7) -0.0010(7)
C45 0.0420(11) 0.0298(11) 0.0288(10) 0.0030(8) 0.0158(9) -0.0034(9)
C46 0.0252(8) 0.0339(10) 0.0177(8) -0.0022(7) 0.0082(7) -0.0036(8)
C47 0.0191(8) 0.0283(10) 0.0200(8) 0.0021(7) 0.0053(6) 0.0004(7)
C48 0.0188(7) 0.0203(9) 0.0173(7) 0.0017(6) 0.0063(6) -0.0027(6)
C49 0.0324(10) 0.0420(12) 0.0208(9) 0.0012(8) 0.0127(8) 0.0012(8)
C50 0.0222(8) 0.0213(9) 0.0254(8) 0.0030(7) 0.0126(7) 0.0023(7)
C51 0.0221(8) 0.0212(9) 0.0328(9) 0.0008(7) 0.0148(7) -0.0014(7)
C52 0.0450(11) 0.0256(10) 0.0305(10) -0.0044(8) 0.0108(9) 0.0032(9)
O1A 0.0273(8) 0.0318(10) 0.0320(9) 0.0049(7) 0.0135(7) 0.0033(7)
C1A 0.030(2) 0.031(2) 0.0318(13) -0.0015(12) 0.0091(14) 0.0084(12)
O1B 0.035(4) 0.027(5) 0.026(4) 0.009(3) 0.008(3) 0.014(3)
C1B 0.030(2) 0.031(2) 0.0318(13) -0.0015(12) 0.0091(14) 0.0084(12)

loop_
_atom_type_symbol
_atom_type_description
_atom_type_scat_dispersion_real
_atom_type_scat_dispersion_imag
_atom_type_scat_source
C C 0.0181 0.0091 'International Tables Vol C Tables 4.2.6.8 and 6.1.1.4'
H H 0.0000 0.0000 'International Tables Vol C Tables 4.2.6.8 and 6.1.1.4'
N N 0.0311 0.0180 'International Tables Vol C Tables 4.2.6.8 and 6.1.1.4'
O O 0.0492 0.0322 'International Tables Vol C Tables 4.2.6.8 and 6.1.1.4'

loop_
_exptl_crystal_face_index_h
_exptl_crystal_face_index_k
_exptl_crystal_face_index_l
_exptl_crystal_face_perp_dist
0 0 1 0.0730
0 7 -6 0.0524
8 1 -7 0.0503
7 6 -2 0.1008
-9 -4 3 0.0911
-6 6 0 0.0624
0 -8 -4 0.0686
-4 -2 9 0.0904
2 5 -8 0.0505
8 -1 -8 0.0541
-2 -8 5 0.0939
-7 -2 8 0.1035
-7 5 6 0.0976
7 1 -8 0.0462
2 8 -4 0.0839
-3 -8 -1 0.0694
-6 7 0 0.0641
5 7 1 0.1101
8 0 1 0.1075
-1 -2 -8 0.0944
1 1 8 0.0830
3 -7 3 0.0978
3 -7 -6 0.0774
-2 7 -5 0.0529
-5 7 -2 0.0548
0 2 -9 0.0827
8 -1 -6 0.0648
4 2 6 0.0990
9 0 -3 0.0917
-9 1 3 0.0962

loop_
_geom_angle_atom_site_label_1
_geom_angle_atom_site_label_2
_geom_angle_atom_site_label_3
_geom_angle
_geom_angle_site_symmetry_1
_geom_angle_site_symmetry_3
_geom_angle_publ_flag
C1 O1 C4 115.87(12) . . ?
C30 O2 C42 114.50(12) . . ?
C43 O3 C5 115.36(12) . . ?
C38 O4 C24 115.68(13) . . ?
C2 N1 C33 124.30(15) . . ?
C2 N1 C48 118.35(14) . . ?
C48 N1 C33 117.30(13) . . ?
C6 N2 C16 116.48(13) . . ?
C14 N2 C6 118.06(14) . . ?
C14 N2 C16 124.86(14) . . ?
C8 N3 C20 124.35(14) . . ?
C8 N3 C22 117.67(13) . . ?
C20 N3 C22 117.85(13) . . ?
C9 N4 C37 117.80(13) . . ?
C13 N4 C9 117.96(14) . . ?
C13 N4 C37 124.18(14) . . ?
O1 C1 C6 112.05(13) . . ?
O5 C1 O1 124.68(15) . . ?
O5 C1 C6 123.26(15) . . ?
O10 C2 N1 123.18(16) . . ?
O10 C2 C5 120.01(14) . . ?
N1 C2 C5 116.59(14) . . ?
C11 C3 H3 108.6 . . ?
C25 C3 H3 108.6 . . ?
C25 C3 C11 108.31(15) . . ?
C52 C3 H3 108.6 . . ?
C52 C3 C11 112.75(15) . . ?
C52 C3 C25 109.88(16) . . ?
O1 C4 H4 111.1 . . ?
O1 C4 C8 107.04(12) . . ?
O1 C4 C10 105.10(13) . . ?
C8 C4 H4 111.1 . . ?
C10 C4 H4 111.1 . . ?
C10 C4 C8 111.03(14) . . ?
O3 C5 C2 107.89(13) . . ?
O3 C5 H5 111.1 . . ?
O3 C5 C47 105.83(13) . . ?
C2 C5 H5 111.1 . . ?
C47 C5 C2 109.54(14) . . ?
C47 C5 H5 111.1 . . ?
N2 C6 C1 111.72(13) . . ?
N2 C6 H6 107.2 . . ?
N2 C6 C12 112.92(13) . . ?
C1 C6 H6 107.2 . . ?
C1 C6 C12 110.32(13) . . ?
C12 C6 H6 107.2 . . ?
H7A C7 H7B 107.5 . . ?
C17 C7 H7A 108.5 . . ?
C17 C7 H7B 108.5 . . ?
C17 C7 C48 115.13(14) . . ?
C48 C7 H7A 108.5 . . ?
C48 C7 H7B 108.5 . . ?
O8 C8 N3 121.13(15) . . ?
O8 C8 C4 119.72(14) . . ?
N3 C8 C4 119.03(13) . . ?
N4 C9 H9 107.0 . . ?
N4 C9 C11 110.76(13) . . ?
N4 C9 C43 109.91(13) . . ?
C11 C9 H9 107.0 . . ?
C43 C9 H9 107.0 . . ?
C43 C9 C11 114.69(13) . . ?
C4 C10 H10A 109.5 . . ?
C4 C10 H10B 109.5 . . ?
C4 C10 H10C 109.5 . . ?
H10A C10 H10B 109.5 . . ?
H10A C10 H10C 109.5 . . ?
H10B C10 H10C 109.5 . . ?
C3 C11 C9 116.74(14) . . ?
C3 C11 H11A 108.1 . . ?
C3 C11 H11B 108.1 . . ?
C9 C11 H11A 108.1 . . ?
C9 C11 H11B 108.1 . . ?
H11A C11 H11B 107.3 . . ?
C6 C12 H12A 108.7 . . ?
C6 C12 H12B 108.7 . . ?
H12A C12 H12B 107.6 . . ?
C18 C12 C6 114.35(14) . . ?
C18 C12 H12A 108.7 . . ?
C18 C12 H12B 108.7 . . ?
O9 C13 N4 122.87(15) . . ?
O9 C13 C42 117.93(15) . . ?
N4 C13 C42 119.12(15) . . ?
O6 C14 N2 123.24(15) . . ?
O6 C14 C24 117.95(15) . . ?
N2 C14 C24 118.75(15) . . ?
C35 C15 H15 120.0 . . ?
C35 C15 C51 119.94(18) . . ?
C51 C15 H15 120.0 . . ?
N2 C16 H16A 109.5 . . ?
N2 C16 H16B 109.5 . . ?
N2 C16 H16C 109.5 . . ?
H16A C16 H16B 109.5 . . ?
H16A C16 H16C 109.5 . . ?
H16B C16 H16C 109.5 . . ?
C7 C17 H17 108.6 . . ?
C21 C17 C7 112.26(16) . . ?
C21 C17 H17 108.6 . . ?
C21 C17 C41 110.31(17) . . ?
C41 C17 C7 108.29(15) . . ?
C41 C17 H17 108.6 . . ?
C12 C18 H18 108.7 . . ?
C12 C18 C28 108.74(16) . . ?
C26 C18 C12 111.96(15) . . ?
C26 C18 H18 108.7 . . ?
C26 C18 C28 110.09(16) . . ?
C28 C18 H18 108.7 . . ?
C31 C19 H19 119.5 . . ?
C31 C19 C45 121.00(18) . . ?
C45 C19 H19 119.5 . . ?
N3 C20 H20 107.7 . . ?
N3 C20 C30 110.96(13) . . ?
N3 C20 C32 112.13(13) . . ?
C30 C20 H20 107.7 . . ?
C30 C20 C32 110.46(13) . . ?
C32 C20 H20 107.7 . . ?
C17 C21 H21A 109.5 . . ?
C17 C21 H21B 109.5 . . ?
C17 C21 H21C 109.5 . . ?
H21A C21 H21B 109.5 . . ?
H21A C21 H21C 109.5 . . ?
H21B C21 H21C 109.5 . . ?
N3 C22 H22A 109.5 . . ?
N3 C22 H22B 109.5 . . ?
N3 C22 H22C 109.5 . . ?
H22A C22 H22B 109.5 . . ?
H22A C22 H22C 109.5 . . ?
H22B C22 H22C 109.5 . . ?
C39 C23 H23 119.9 . . ?
C49 C23 H23 119.9 . . ?
C49 C23 C39 120.20(18) . . ?
O4 C24 C14 107.56(13) . . ?
O4 C24 H24 111.1 . . ?
O4 C24 C34 105.56(13) . . ?
C14 C24 H24 111.1 . . ?
C34 C24 C14 110.29(14) . . ?
C34 C24 H24 111.1 . . ?
C3 C25 H25A 109.5 . . ?
C3 C25 H25B 109.5 . . ?
C3 C25 H25C 109.5 . . ?
H25A C25 H25B 109.5 . . ?
H25A C25 H25C 109.5 . . ?
H25B C25 H25C 109.5 . . ?
C18 C26 H26A 109.5 . . ?
C18 C26 H26B 109.5 . . ?
C18 C26 H26C 109.5 . . ?
H26A C26 H26B 109.5 . . ?
H26A C26 H26C 109.5 . . ?
H26B C26 H26C 109.5 . . ?
H27A C27 H27B 108.1 . . ?
C31 C27 H27A 109.6 . . ?
C31 C27 H27B 109.6 . . ?
C31 C27 C42 110.19(13) . . ?
C42 C27 H27A 109.6 . . ?
C42 C27 H27B 109.6 . . ?
C18 C28 H28A 109.5 . . ?
C18 C28 H28B 109.5 . . ?
C18 C28 H28C 109.5 . . ?
H28A C28 H28B 109.5 . . ?
H28A C28 H28C 109.5 . . ?
H28B C28 H28C 109.5 . . ?
C35 C29 H29 120.0 . . ?
C35 C29 C50 119.91(18) . . ?
C50 C29 H29 120.0 . . ?
O2 C30 C20 110.11(14) . . ?
O12 C30 O2 123.51(15) . . ?
O12 C30 C20 126.36(15) . . ?
C19 C31 C27 120.55(16) . . ?
C19 C31 C39 118.68(17) . . ?
C39 C31 C27 120.67(17) . . ?
C20 C32 H32A 108.7 . . ?
C20 C32 H32B 108.7 . . ?
H32A C32 H32B 107.6 . . ?
C36 C32 C20 114.28(13) . . ?
C36 C32 H32A 108.7 . . ?
C36 C32 H32B 108.7 . . ?
N1 C33 H33A 109.5 . . ?
N1 C33 H33B 109.5 . . ?
N1 C33 H33C 109.5 . . ?
H33A C33 H33B 109.5 . . ?
H33A C33 H33C 109.5 . . ?
H33B C33 H33C 109.5 . . ?
C24 C34 H34A 109.1 . . ?
C24 C34 H34B 109.1 . . ?
H34A C34 H34B 107.8 . . ?
C40 C34 C24 112.46(13) . . ?
C40 C34 H34A 109.1 . . ?
C40 C34 H34B 109.1 . . ?
C15 C35 C29 119.97(17) . . ?
C15 C35 H35 120.0 . . ?
C29 C35 H35 120.0 . . ?
C32 C36 H36 108.2 . . ?
C44 C36 C32 112.12(15) . . ?
C44 C36 H36 108.2 . . ?
C44 C36 C46 110.63(15) . . ?
C46 C36 C32 109.43(14) . . ?
C46 C36 H36 108.2 . . ?
N4 C37 H37A 109.5 . . ?
N4 C37 H37B 109.5 . . ?
N4 C37 H37C 109.5 . . ?
H37A C37 H37B 109.5 . . ?
H37A C37 H37C 109.5 . . ?
H37B C37 H37C 109.5 . . ?
O4 C38 C48 110.16(14) . . ?
O11 C38 O4 123.90(16) . . ?
O11 C38 C48 125.92(16) . . ?
C23 C39 C31 120.53(18) . . ?
C23 C39 H39 119.7 . . ?
C31 C39 H39 119.7 . . ?
C50 C40 C34 120.45(16) . . ?
C51 C40 C34 121.03(16) . . ?
C51 C40 C50 118.51(15) . . ?
C17 C41 H41A 109.5 . . ?
C17 C41 H41B 109.5 . . ?
C17 C41 H41C 109.5 . . ?
H41A C41 H41B 109.5 . . ?
H41A C41 H41C 109.5 . . ?
H41B C41 H41C 109.5 . . ?
O2 C42 C13 107.84(13) . . ?
O2 C42 C27 106.25(13) . . ?
O2 C42 H42 111.0 . . ?
C13 C42 H42 111.0 . . ?
C27 C42 C13 109.45(13) . . ?
C27 C42 H42 111.0 . . ?
O3 C43 C9 109.84(13) . . ?
O7 C43 O3 124.36(15) . . ?
O7 C43 C9 125.79(15) . . ?
C36 C44 H44A 109.5 . . ?
C36 C44 H44B 109.5 . . ?
C36 C44 H44C 109.5 . . ?
H44A C44 H44B 109.5 . . ?
H44A C44 H44C 109.5 . . ?
H44B C44 H44C 109.5 . . ?
C19 C45 H45 120.1 . . ?
C49 C45 C19 119.8(2) . . ?
C49 C45 H45 120.1 . . ?
C36 C46 H46A 109.5 . . ?
C36 C46 H46B 109.5 . . ?
C36 C46 H46C 109.5 . . ?
H46A C46 H46B 109.5 . . ?
H46A C46 H46C 109.5 . . ?
H46B C46 H46C 109.5 . . ?
C5 C47 H47A 109.5 . . ?
C5 C47 H47B 109.5 . . ?
C5 C47 H47C 109.5 . . ?
H47A C47 H47B 109.5 . . ?
H47A C47 H47C 109.5 . . ?
H47B C47 H47C 109.5 . . ?
N1 C48 C7 112.66(14) . . ?
N1 C48 C38 110.59(14) . . ?
N1 C48 H48 106.9 . . ?
C7 C48 H48 106.9 . . ?
C38 C48 C7 112.61(13) . . ?
C38 C48 H48 106.9 . . ?
C23 C49 C45 119.78(18) . . ?
C23 C49 H49 120.1 . . ?
C45 C49 H49 120.1 . . ?
C29 C50 C40 120.76(17) . . ?
C29 C50 H50 119.6 . . ?
C40 C50 H50 119.6 . . ?
C15 C51 H51 119.6 . . ?
C40 C51 C15 120.86(18) . . ?
C40 C51 H51 119.6 . . ?
C3 C52 H52A 109.5 . . ?
C3 C52 H52B 109.5 . . ?
C3 C52 H52C 109.5 . . ?
H52A C52 H52B 109.5 . . ?
H52A C52 H52C 109.5 . . ?
H52B C52 H52C 109.5 . . ?
C1A O1A H1A 109.5 . . ?
O1A C1A H1AA 109.5 . . ?
O1A C1A H1AB 109.5 . . ?
O1A C1A H1AC 109.5 . . ?
H1AA C1A H1AB 109.5 . . ?
H1AA C1A H1AC 109.5 . . ?
H1AB C1A H1AC 109.5 . . ?
C1B O1B H1B 109.5 . . ?
O1B C1B H1BA 109.5 . . ?
O1B C1B H1BB 109.5 . . ?
O1B C1B H1BC 109.5 . . ?
H1BA C1B H1BB 109.5 . . ?
H1BA C1B H1BC 109.5 . . ?
H1BB C1B H1BC 109.5 . . ?

loop_
_geom_bond_atom_site_label_1
_geom_bond_atom_site_label_2
_geom_bond_distance
_geom_bond_site_symmetry_2
_geom_bond_publ_flag
O1 C1 1.332(2) . ?
O1 C4 1.4505(19) . ?
O2 C30 1.355(2) . ?
O2 C42 1.4483(19) . ?
O3 C5 1.4478(18) . ?
O3 C43 1.349(2) . ?
O4 C24 1.4428(18) . ?
O4 C38 1.348(2) . ?
O5 C1 1.208(2) . ?
O6 C14 1.230(2) . ?
O7 C43 1.199(2) . ?
O8 C8 1.222(2) . ?
O9 C13 1.233(2) . ?
O10 C2 1.221(2) . ?
O11 C38 1.195(2) . ?
O12 C30 1.198(2) . ?
N1 C2 1.359(2) . ?
N1 C33 1.463(2) . ?
N1 C48 1.460(2) . ?
N2 C6 1.460(2) . ?
N2 C14 1.347(2) . ?
N2 C16 1.468(2) . ?
N3 C8 1.362(2) . ?
N3 C20 1.4600(19) . ?
N3 C22 1.461(2) . ?
N4 C9 1.465(2) . ?
N4 C13 1.342(2) . ?
N4 C37 1.468(2) . ?
C1 C6 1.526(2) . ?
C2 C5 1.536(2) . ?
C3 H3 0.9800 . ?
C3 C11 1.534(2) . ?
C3 C25 1.530(2) . ?
C3 C52 1.527(3) . ?
C4 H4 0.9800 . ?
C4 C8 1.536(2) . ?
C4 C10 1.520(2) . ?
C5 H5 0.9800 . ?
C5 C47 1.520(2) . ?
C6 H6 0.9800 . ?
C6 C12 1.531(2) . ?
C7 H7A 0.9700 . ?
C7 H7B 0.9700 . ?
C7 C17 1.529(2) . ?
C7 C48 1.537(2) . ?
C9 H9 0.9800 . ?
C9 C11 1.547(2) . ?
C9 C43 1.524(2) . ?
C10 H10A 0.9600 . ?
C10 H10B 0.9600 . ?
C10 H10C 0.9600 . ?
C11 H11A 0.9700 . ?
C11 H11B 0.9700 . ?
C12 H12A 0.9700 . ?
C12 H12B 0.9700 . ?
C12 C18 1.529(2) . ?
C13 C42 1.539(2) . ?
C14 C24 1.535(2) . ?
C15 H15 0.9300 . ?
C15 C35 1.379(3) . ?
C15 C51 1.394(3) . ?
C16 H16A 0.9600 . ?
C16 H16B 0.9600 . ?
C16 H16C 0.9600 . ?
C17 H17 0.9800 . ?
C17 C21 1.518(3) . ?
C17 C41 1.525(3) . ?
C18 H18 0.9800 . ?
C18 C26 1.524(3) . ?
C18 C28 1.532(3) . ?
C19 H19 0.9300 . ?
C19 C31 1.387(3) . ?
C19 C45 1.391(3) . ?
C20 H20 0.9800 . ?
C20 C30 1.523(2) . ?
C20 C32 1.542(2) . ?
C21 H21A 0.9600 . ?
C21 H21B 0.9600 . ?
C21 H21C 0.9600 . ?
C22 H22A 0.9600 . ?
C22 H22B 0.9600 . ?
C22 H22C 0.9600 . ?
C23 H23 0.9300 . ?
C23 C39 1.390(3) . ?
C23 C49 1.385(3) . ?
C24 H24 0.9800 . ?
C24 C34 1.527(2) . ?
C25 H25A 0.9600 . ?
C25 H25B 0.9600 . ?
C25 H25C 0.9600 . ?
C26 H26A 0.9600 . ?
C26 H26B 0.9600 . ?
C26 H26C 0.9600 . ?
C27 H27A 0.9700 . ?
C27 H27B 0.9700 . ?
C27 C31 1.513(2) . ?
C27 C42 1.532(2) . ?
C28 H28A 0.9600 . ?
C28 H28B 0.9600 . ?
C28 H28C 0.9600 . ?
C29 H29 0.9300 . ?
C29 C35 1.386(3) . ?
C29 C50 1.391(2) . ?
C31 C39 1.392(3) . ?
C32 H32A 0.9700 . ?
C32 H32B 0.9700 . ?
C32 C36 1.535(2) . ?
C33 H33A 0.9600 . ?
C33 H33B 0.9600 . ?
C33 H33C 0.9600 . ?
C34 H34A 0.9700 . ?
C34 H34B 0.9700 . ?
C34 C40 1.515(2) . ?
C35 H35 0.9300 . ?
C36 H36 0.9800 . ?
C36 C44 1.518(3) . ?
C36 C46 1.528(2) . ?
C37 H37A 0.9600 . ?
C37 H37B 0.9600 . ?
C37 H37C 0.9600 . ?
C38 C48 1.523(2) . ?
C39 H39 0.9300 . ?
C40 C50 1.393(3) . ?
C40 C51 1.388(3) . ?
C41 H41A 0.9600 . ?
C41 H41B 0.9600 . ?
C41 H41C 0.9600 . ?
C42 H42 0.9800 . ?
C44 H44A 0.9600 . ?
C44 H44B 0.9600 . ?
C44 H44C 0.9600 . ?
C45 H45 0.9300 . ?
C45 C49 1.386(3) . ?
C46 H46A 0.9600 . ?
C46 H46B 0.9600 . ?
C46 H46C 0.9600 . ?
C47 H47A 0.9600 . ?
C47 H47B 0.9600 . ?
C47 H47C 0.9600 . ?
C48 H48 0.9800 . ?
C49 H49 0.9300 . ?
C50 H50 0.9300 . ?
C51 H51 0.9300 . ?
C52 H52A 0.9600 . ?
C52 H52B 0.9600 . ?
C52 H52C 0.9600 . ?
O1A H1A 0.8200 . ?
O1A C1A 1.420(4) . ?
C1A H1AA 0.9600 . ?
C1A H1AB 0.9600 . ?
C1A H1AC 0.9600 . ?
O1B H1B 0.8200 . ?
O1B C1B 1.419(19) . ?
C1B H1BA 0.9600 . ?
C1B H1BB 0.9600 . ?
C1B H1BC 0.9600 . ?

loop_
_geom_torsion_atom_site_label_1
_geom_torsion_atom_site_label_2
_geom_torsion_atom_site_label_3
_geom_torsion_atom_site_label_4
_geom_torsion
_geom_torsion_site_symmetry_1
_geom_torsion_site_symmetry_2
_geom_torsion_site_symmetry_3
_geom_torsion_site_symmetry_4
_geom_torsion_publ_flag
O1 C1 C6 N2 21.29(19) . . . . ?
O1 C1 C6 C12 147.76(14) . . . . ?
O1 C4 C8 O8 22.6(2) . . . . ?
O1 C4 C8 N3 -161.31(13) . . . . ?
O4 C24 C34 C40 180.00(14) . . . . ?
O4 C38 C48 N1 -161.08(14) . . . . ?
O4 C38 C48 C7 -34.0(2) . . . . ?
O5 C1 C6 N2 -159.96(15) . . . . ?
O5 C1 C6 C12 -33.5(2) . . . . ?
O6 C14 C24 O4 48.7(2) . . . . ?
O6 C14 C24 C34 -65.97(18) . . . . ?
O9 C13 C42 O2 51.54(19) . . . . ?
O9 C13 C42 C27 -63.63(19) . . . . ?
O10 C2 C5 O3 18.6(2) . . . . ?
O10 C2 C5 C47 -96.18(19) . . . . ?
O11 C38 C48 N1 20.8(2) . . . . ?
O11 C38 C48 C7 147.86(19) . . . . ?
N1 C2 C5 O3 -166.64(14) . . . . ?
N1 C2 C5 C47 78.60(19) . . . . ?
N2 C6 C12 C18 -58.33(19) . . . . ?
N2 C14 C24 O4 -133.89(15) . . . . ?
N2 C14 C24 C34 111.46(17) . . . . ?
N3 C20 C30 O2 170.82(13) . . . . ?
N3 C20 C30 O12 -7.2(2) . . . . ?
N3 C20 C32 C36 -54.28(19) . . . . ?
N4 C9 C11 C3 -145.63(14) . . . . ?
N4 C9 C43 O3 -170.62(13) . . . . ?
N4 C9 C43 O7 10.8(2) . . . . ?
N4 C13 C42 O2 -131.62(15) . . . . ?
N4 C13 C42 C27 113.21(16) . . . . ?
C1 O1 C4 C8 72.38(17) . . . . ?
C1 O1 C4 C10 -169.48(14) . . . . ?
C1 C6 C12 C18 175.87(14) . . . . ?
C2 N1 C48 C7 117.82(16) . . . . ?
C2 N1 C48 C38 -115.17(16) . . . . ?
C4 O1 C1 O5 9.5(2) . . . . ?
C4 O1 C1 C6 -171.80(13) . . . . ?
C5 O3 C43 O7 7.4(2) . . . . ?
C5 O3 C43 C9 -171.16(13) . . . . ?
C6 N2 C14 O6 -0.1(2) . . . . ?
C6 N2 C14 C24 -177.42(13) . . . . ?
C6 C12 C18 C26 -59.5(2) . . . . ?
C6 C12 C18 C28 178.67(15) . . . . ?
C8 N3 C20 C30 -97.96(18) . . . . ?
C8 N3 C20 C32 137.99(16) . . . . ?
C9 N4 C13 O9 6.9(2) . . . . ?
C9 N4 C13 C42 -169.76(13) . . . . ?
C10 C4 C8 O8 -91.54(18) . . . . ?
C10 C4 C8 N3 84.51(18) . . . . ?
C11 C9 C43 O3 -45.1(2) . . . . ?
C11 C9 C43 O7 136.34(18) . . . . ?
C13 N4 C9 C11 119.15(16) . . . . ?
C13 N4 C9 C43 -113.09(16) . . . . ?
C14 N2 C6 C1 -105.66(16) . . . . ?
C14 N2 C6 C12 129.30(15) . . . . ?
C14 C24 C34 C40 -64.10(18) . . . . ?
C16 N2 C6 C1 65.93(17) . . . . ?
C16 N2 C6 C12 -59.11(18) . . . . ?
C16 N2 C14 O6 -170.96(15) . . . . ?
C16 N2 C14 C24 11.8(2) . . . . ?
C17 C7 C48 N1 -59.4(2) . . . . ?
C17 C7 C48 C38 174.67(16) . . . . ?
C19 C31 C39 C23 1.8(3) . . . . ?
C19 C45 C49 C23 2.0(3) . . . . ?
C20 N3 C8 O8 -175.37(15) . . . . ?
C20 N3 C8 C4 8.6(2) . . . . ?
C20 C32 C36 C44 -57.37(19) . . . . ?
C20 C32 C36 C46 179.49(15) . . . . ?
C22 N3 C8 O8 8.8(2) . . . . ?
C22 N3 C8 C4 -167.15(15) . . . . ?
C22 N3 C20 C30 77.83(17) . . . . ?
C22 N3 C20 C32 -46.22(19) . . . . ?
C24 O4 C38 O11 5.1(3) . . . . ?
C24 O4 C38 C48 -173.08(13) . . . . ?
C24 C34 C40 C50 -53.8(2) . . . . ?
C24 C34 C40 C51 126.76(17) . . . . ?
C25 C3 C11 C9 176.50(15) . . . . ?
C27 C31 C39 C23 -174.56(16) . . . . ?
C30 O2 C42 C13 74.15(17) . . . . ?
C30 O2 C42 C27 -168.59(14) . . . . ?
C30 C20 C32 C36 -178.61(14) . . . . ?
C31 C19 C45 C49 0.0(3) . . . . ?
C31 C27 C42 O2 177.08(14) . . . . ?
C31 C27 C42 C13 -66.74(18) . . . . ?
C32 C20 C30 O2 -64.19(18) . . . . ?
C32 C20 C30 O12 117.82(18) . . . . ?
C33 N1 C2 O10 -173.99(17) . . . . ?
C33 N1 C2 C5 11.4(2) . . . . ?
C33 N1 C48 C7 -59.75(19) . . . . ?
C33 N1 C48 C38 67.26(18) . . . . ?
C34 C40 C50 C29 178.74(15) . . . . ?
C34 C40 C51 C15 179.38(16) . . . . ?
C35 C15 C51 C40 1.6(3) . . . . ?
C35 C29 C50 C40 2.1(3) . . . . ?
C37 N4 C9 C11 -58.06(19) . . . . ?
C37 N4 C9 C43 69.69(18) . . . . ?
C37 N4 C13 O9 -176.06(16) . . . . ?
C37 N4 C13 C42 7.3(2) . . . . ?
C38 O4 C24 C14 79.92(18) . . . . ?
C38 O4 C24 C34 -162.32(14) . . . . ?
C39 C23 C49 C45 -2.1(3) . . . . ?
C42 O2 C30 O12 7.2(2) . . . . ?
C42 O2 C30 C20 -170.82(13) . . . . ?
C42 C27 C31 C19 -80.8(2) . . . . ?
C42 C27 C31 C39 95.43(19) . . . . ?
C43 O3 C5 C2 71.63(18) . . . . ?
C43 O3 C5 C47 -171.18(14) . . . . ?
C43 C9 C11 C3 89.27(19) . . . . ?
C45 C19 C31 C27 174.50(17) . . . . ?
C45 C19 C31 C39 -1.9(3) . . . . ?
C48 N1 C2 O10 8.6(2) . . . . ?
C48 N1 C2 C5 -165.98(14) . . . . ?
C48 C7 C17 C21 -60.5(2) . . . . ?
C48 C7 C17 C41 177.44(16) . . . . ?
C49 C23 C39 C31 0.2(3) . . . . ?
C50 C29 C35 C15 -0.6(3) . . . . ?
C50 C40 C51 C15 -0.1(2) . . . . ?
C51 C15 C35 C29 -1.3(3) . . . . ?
C51 C40 C50 C29 -1.8(2) . . . . ?
C52 C3 C11 C9 54.7(2) . . . . ?

loop_
_exptl_oxdiff_crystal_face_indexfrac_h
_exptl_oxdiff_crystal_face_indexfrac_k
_exptl_oxdiff_crystal_face_indexfrac_l
_exptl_oxdiff_crystal_face_x
_exptl_oxdiff_crystal_face_y
_exptl_oxdiff_crystal_face_z
0.0010 -0.0011 0.9998 -0.0021 0.1132 -0.0076
-0.3440 6.7807 -5.6286 -0.2126 -0.6059 0.7666
7.9137 0.6146 -7.4019 -0.8092 -0.5567 -0.1878
6.8839 6.0541 -2.2668 -0.9228 0.0227 0.3845
-8.5726 -3.5614 2.6275 0.9979 -0.0252 -0.0601
-6.4399 6.0306 -0.1360 0.4218 -0.2025 0.8838
-0.4505 -7.8992 -3.9523 0.3548 -0.5130 -0.7816
-3.7764 -1.6850 9.2030 0.4278 0.8984 -0.0987
1.8376 5.1406 -7.6456 -0.3666 -0.7682 0.5249
7.5923 -1.1372 -7.6547 -0.7094 -0.6077 -0.3572
-1.9481 -7.7530 4.6765 0.4835 0.4118 -0.7725
-6.9707 -1.8508 8.0041 0.7598 0.6500 0.0170
-6.9499 4.9796 5.6791 0.5018 0.4310 0.7500
7.2189 1.0768 -8.0058 -0.7553 -0.6464 -0.1078
1.6606 8.1642 -3.8262 -0.4718 -0.3230 0.8204
-2.9657 -8.1687 -1.2215 0.6141 -0.2937 -0.7325
-5.6765 6.8476 0.0714 0.3129 -0.1471 0.9383
4.7716 7.0772 1.3153 -0.7554 0.3606 0.5472
8.4048 -0.2511 0.9539 -0.8427 0.4004 -0.3600
-0.7826 -2.2332 -8.2338 0.1809 -0.9731 -0.1424
1.4265 0.5778 8.2018 -0.1828 0.9815 -0.0560
2.6117 -7.4268 3.3565 0.0123 0.4240 -0.9056
2.8155 -6.7588 -6.0990 -0.0148 -0.6344 -0.7729
-2.2591 6.6569 -4.7155 -0.0159 -0.5704 0.8212
-4.8343 6.7266 -1.9415 0.2364 -0.3462 0.9079
-0.2500 1.7679 -8.5557 -0.0250 -0.9656 0.2590
8.4965 -1.3324 -6.3870 -0.7959 -0.4338 -0.4222
3.8214 2.0487 6.4664 -0.4778 0.8783 0.0182
9.3353 0.0040 -2.6709 -0.9392 0.0244 -0.3424
-9.3047 0.8892 3.4535 0.9005 0.0708 0.4290
